data_7029120
loop_
_publ_author_name
'Wellens, Sil'
'Brooks, Neil R.'
'Thijs, Ben'
'Meervelt, Luc Van'
'Binnemans, Koen'

_publ_section_title
;
 Carbene formation upon reactive dissolution of metal oxides in
 imidazolium ionic liquids.
;
_journal_issue 9
_journal_name_full 'Dalton transactions (Cambridge, England : 2003)'
_journal_page_first 3443
_journal_page_last 3452
_journal_paper_doi 10.1039/c3dt53024h
_journal_volume 43
_journal_year 2014
_chemical_formula_moiety 'C12 H20 Ag N4, C N S'
_chemical_formula_sum 'C13 H20 Ag N5 S'
_chemical_formula_weight 386.27
_chemical_melting_point 381
_chemical_name_systematic
;
 ? 
;
_space_group_crystal_system monoclinic
_space_group_IT_number 15
_space_group_name_Hall '-C 2yc'
_space_group_name_H-M_alt 'C 1 2/c 1'
_symmetry_space_group_name_Hall '-C 2yc'
_symmetry_space_group_name_H-M 'C 1 2/c 1'
_atom_sites_solution_hydrogens geom
_atom_sites_solution_primary direct
_atom_sites_solution_secondary difmap
_audit_creation_date 2013-10-21
_audit_creation_method
;
Olex2 1.2-beta
(compiled 2013.09.17 svn.r2790 for OlexSys, GUI svn.r4601)
;
_cell_angle_alpha 90.00
_cell_angle_beta 111.810(7)
_cell_angle_gamma 90.00
_cell_formula_units_Z 4
_cell_length_a 16.7075(11)
_cell_length_b 8.1360(5)
_cell_length_c 13.3162(8)
_cell_measurement_reflns_used 6030
_cell_measurement_temperature 298(2)
_cell_measurement_theta_max 29.0350
_cell_measurement_theta_min 2.8214
_cell_volume 1680.5(2)
_computing_cell_refinement
;
CrysAlisPro, Agilent Technologies,
Version 1.171.35.19 (release 27-10-2011 CrysAlis171 .NET)
(compiled Oct 27 2011,15:02:11)
;
_computing_data_collection
;
CrysAlisPro, Agilent Technologies,
Version 1.171.35.19 (release 27-10-2011 CrysAlis171 .NET)
(compiled Oct 27 2011,15:02:11)
;
_computing_data_reduction
;
CrysAlisPro, Agilent Technologies,
Version 1.171.35.19 (release 27-10-2011 CrysAlis171 .NET)
(compiled Oct 27 2011,15:02:11)
;
_computing_molecular_graphics
;
O. V. Dolomanov, L. J. Bourhis, R. J. Gildea, J. A. K. Howard and H. Puschmann,
OLEX2: a complete structure solution, refinement and analysis program.
J. Appl. Cryst. (2009). 42, 339-341.
;
_computing_publication_material
;
O. V. Dolomanov, L. J. Bourhis, R. J. Gildea, J. A. K. Howard and H. Puschmann,
OLEX2: a complete structure solution, refinement and analysis program.
J. Appl. Cryst. (2009). 42, 339-341.
;
_computing_structure_refinement
;
SHELX, G.M. Sheldrick, Acta Cryst.
(2008). A64, 112-122
;
_computing_structure_solution
;
SHELX, G.M. Sheldrick, Acta Cryst.
(2008). A64, 112-122
;
_diffrn_ambient_temperature 298(2)
_diffrn_detector_area_resol_mean 15.9631
_diffrn_measured_fraction_theta_full 0.999
_diffrn_measured_fraction_theta_max 0.916
_diffrn_measurement_device_type 'SuperNova, Single source at offset), Eos'
_diffrn_measurement_method '\w scans'
_diffrn_orient_matrix_UB_11 -0.0114050000
_diffrn_orient_matrix_UB_12 -0.0783020000
_diffrn_orient_matrix_UB_13 0.0138897000
_diffrn_orient_matrix_UB_21 0.0392750000
_diffrn_orient_matrix_UB_22 -0.0329072000
_diffrn_orient_matrix_UB_23 -0.0001314000
_diffrn_orient_matrix_UB_31 0.0204544000
_diffrn_orient_matrix_UB_32 0.0195442000
_diffrn_orient_matrix_UB_33 0.0556864000
_diffrn_radiation_monochromator mirror
_diffrn_radiation_type 'Mo K\a'
_diffrn_radiation_wavelength 0.71073
_diffrn_reflns_av_R_equivalents 0.0229
_diffrn_reflns_av_unetI/netI 0.0155
_diffrn_reflns_limit_h_max 22
_diffrn_reflns_limit_h_min -22
_diffrn_reflns_limit_k_max 10
_diffrn_reflns_limit_k_min -10
_diffrn_reflns_limit_l_max 17
_diffrn_reflns_limit_l_min -18
_diffrn_reflns_number 10704
_diffrn_reflns_theta_full 26.00
_diffrn_reflns_theta_max 29.10
_diffrn_reflns_theta_min 2.83
_diffrn_source 'SuperNova (Mo) X-ray Source'
_exptl_absorpt_coefficient_mu 1.321
_exptl_absorpt_correction_T_max 1.00000
_exptl_absorpt_correction_T_min 0.77307
_exptl_absorpt_correction_type multi-scan
_exptl_absorpt_process_details
;
CrysAlisPro, Agilent Technologies,
Version 1.171.35.19 (release 27-10-2011 CrysAlis171 .NET)
(compiled Oct 27 2011,15:02:11)
Empirical absorption correction using spherical harmonics,
 implemented in SCALE3 ABSPACK scaling algorithm.
;
_exptl_crystal_colour colourless
_exptl_crystal_density_diffrn 1.527
_exptl_crystal_density_method 'not measured'
_exptl_crystal_description block
_exptl_crystal_F_000 784
_exptl_crystal_size_max 0.30
_exptl_crystal_size_mid 0.08
_exptl_crystal_size_min 0.03
_refine_diff_density_max 0.684
_refine_diff_density_min -0.554
_refine_diff_density_rms 0.047
_refine_ls_extinction_method none
_refine_ls_goodness_of_fit_ref 1.033
_refine_ls_hydrogen_treatment constr
_refine_ls_matrix_type full
_refine_ls_number_parameters 106
_refine_ls_number_reflns 2066
_refine_ls_number_restraints 0
_refine_ls_restrained_S_all 1.033
_refine_ls_R_factor_all 0.0315
_refine_ls_R_factor_gt 0.0266
_refine_ls_shift/su_max 0.000
_refine_ls_shift/su_mean 0.000
_refine_ls_structure_factor_coef Fsqd
_refine_ls_weighting_details 'calc w=1/[\s^2^(Fo^2^)+(0.0216P)^2^+1.7387P] where P=(Fo^2^+2Fc^2^)/3'
_refine_ls_weighting_scheme calc
_refine_ls_wR_factor_gt 0.0573
_refine_ls_wR_factor_ref 0.0600
_reflns_number_gt 1848
_reflns_number_total 2066
_reflns_threshold_expression >2sigma(I)
_cod_data_source_file c3dt53024h.txt
_cod_data_source_block nrb23
_cod_original_cell_volume 1680.53(18)
_cod_database_code 7029120
_chemical_oxdiff_formula 'C13 H22 N5 S Ag'
_reflns_odcompleteness_completeness 99.78
_reflns_odcompleteness_iscentric 1
_reflns_odcompleteness_theta 26.32
_olex2_refinement_description
;
1. Fixed Uiso
 At 1.2 times of:
  All C(H) groups, All C(H,H) groups
 At 1.5 times of:
  All C(H,H,H) groups, All C(H,H,H,H,H,H) groups
2. Others
 Fixed Sof: H8A(0.5) H8B(0.5) H8C(0.5) H8D(0.5) H8E(0.5) H8F(0.5) S9(0.5)
 C10(0.5) N11(0.5)
3.a Secondary CH2 refined with riding coordinates:
 C6(H6A,H6B)
3.b Aromatic/amide H refined with riding coordinates:
 C4(H4), C5(H5)
3.c Disordered Me refined with riding coordinates:
 C8(H8A,H8B,H8C,H8D,H8E,H8F)
3.d Idealised Me refined as rotating group:
 C7(H7A,H7B,H7C)
;

loop_
_space_group_symop_id
_space_group_symop_operation_xyz
1 'x, y, z'
2 '-x, y, -z+1/2'
3 'x+1/2, y+1/2, z'
4 '-x+1/2, y+1/2, -z+1/2'
5 '-x, -y, -z'
6 'x, -y, z-1/2'
7 '-x+1/2, -y+1/2, -z'
8 'x+1/2, -y+1/2, z-1/2'

loop_
_atom_site_label
_atom_site_type_symbol
_atom_site_fract_x
_atom_site_fract_y
_atom_site_fract_z
_atom_site_U_iso_or_equiv
_atom_site_adp_type
_atom_site_occupancy
_atom_site_symmetry_multiplicity
_atom_site_calc_flag
_atom_site_refinement_flags
_atom_site_disorder_assembly
_atom_site_disorder_group
Ag1 Ag 0.5000 0.11547(3) 0.7500 0.05832(10) Uani 1 2 d S . .
N1 N 0.65933(11) 0.0649(2) 0.68516(13) 0.0520(4) Uani 1 1 d . . .
C2 C 0.57738(14) 0.1165(2) 0.65812(16) 0.0488(4) Uani 1 1 d . . .
N3 N 0.55746(11) 0.1843(2) 0.55934(13) 0.0498(4) Uani 1 1 d . . .
C4 C 0.62588(15) 0.1740(3) 0.52582(18) 0.0612(6) Uani 1 1 d . . .
H4 H 0.6273 0.2119 0.4606 0.073 Uiso 1 1 calc R . .
C5 C 0.68960(15) 0.0996(3) 0.60450(19) 0.0629(6) Uani 1 1 d . . .
H5 H 0.7441 0.0757 0.6049 0.075 Uiso 1 1 calc R . .
C6 C 0.71001(17) -0.0138(3) 0.78789(19) 0.0697(6) Uani 1 1 d . . .
H6A H 0.7548 -0.0803 0.7781 0.084 Uiso 1 1 calc R . .
H6B H 0.6729 -0.0865 0.8089 0.084 Uiso 1 1 calc R . .
C7 C 0.7504(2) 0.1063(4) 0.8759(2) 0.0954(10) Uani 1 1 d . . .
H7A H 0.7874 0.1786 0.8558 0.143 Uiso 1 1 calc R . .
H7B H 0.7838 0.0488 0.9410 0.143 Uiso 1 1 calc R . .
H7C H 0.7063 0.1694 0.8881 0.143 Uiso 1 1 calc R . .
C8 C 0.47452(15) 0.2586(3) 0.49705(19) 0.0661(6) Uani 1 1 d . . .
H8A H 0.4753 0.2986 0.4296 0.099 Uiso 0.50 1 calc PR . .
H8B H 0.4638 0.3484 0.5372 0.099 Uiso 0.50 1 calc PR . .
H8C H 0.4298 0.1779 0.4833 0.099 Uiso 0.50 1 calc PR . .
H8D H 0.4373 0.2513 0.5372 0.099 Uiso 0.50 1 calc PR . .
H8E H 0.4487 0.2015 0.4295 0.099 Uiso 0.50 1 calc PR . .
H8F H 0.4828 0.3720 0.4834 0.099 Uiso 0.50 1 calc PR . .
S9 S 0.5769(2) 0.5224(3) 0.7873(3) 0.0820(6) Uani 0.50 1 d P A -1
C10 C 0.4744(4) 0.5578(9) 0.7349(5) 0.0679(15) Uani 0.50 1 d P A -1
N11 N 0.4061(7) 0.5882(14) 0.7000(9) 0.116(4) Uani 0.50 1 d P A -1

loop_
_atom_site_aniso_label
_atom_site_aniso_U_11
_atom_site_aniso_U_22
_atom_site_aniso_U_33
_atom_site_aniso_U_23
_atom_site_aniso_U_13
_atom_site_aniso_U_12
Ag1 0.06180(16) 0.07021(18) 0.05122(14) 0.000 0.03059(11) 0.000
N1 0.0495(10) 0.0593(10) 0.0453(9) -0.0054(8) 0.0153(7) -0.0059(8)
C2 0.0535(11) 0.0498(11) 0.0445(10) -0.0084(8) 0.0197(9) -0.0090(9)
N3 0.0513(9) 0.0552(10) 0.0425(8) -0.0064(7) 0.0169(7) -0.0068(8)
C4 0.0640(14) 0.0774(15) 0.0481(11) -0.0063(11) 0.0278(10) -0.0156(12)
C5 0.0514(12) 0.0839(17) 0.0590(13) -0.0100(12) 0.0269(10) -0.0086(11)
C6 0.0653(14) 0.0766(17) 0.0597(13) 0.0067(12) 0.0145(11) 0.0016(13)
C7 0.104(2) 0.109(2) 0.0495(14) 0.0042(14) 0.0011(15) -0.0171(19)
C8 0.0648(14) 0.0681(15) 0.0586(13) 0.0004(11) 0.0153(11) 0.0023(12)
S9 0.0625(14) 0.0965(16) 0.0845(13) -0.0114(12) 0.0244(12) 0.0008(12)
C10 0.056(4) 0.096(4) 0.054(4) 0.007(3) 0.022(4) -0.002(3)
N11 0.084(6) 0.160(10) 0.112(6) 0.054(6) 0.047(4) 0.032(5)

loop_
_atom_type_symbol
_atom_type_description
_atom_type_scat_dispersion_real
_atom_type_scat_dispersion_imag
_atom_type_scat_source
C C 0.0033 0.0016 'International Tables Vol C Tables 4.2.6.8 and 6.1.1.4'
H H 0.0000 0.0000 'International Tables Vol C Tables 4.2.6.8 and 6.1.1.4'
Ag Ag -0.8971 1.1015 'International Tables Vol C Tables 4.2.6.8 and 6.1.1.4'
N N 0.0061 0.0033 'International Tables Vol C Tables 4.2.6.8 and 6.1.1.4'
S S 0.1246 0.1234 'International Tables Vol C Tables 4.2.6.8 and 6.1.1.4'

loop_
_geom_angle_atom_site_label_1
_geom_angle_atom_site_label_2
_geom_angle_atom_site_label_3
_geom_angle
_geom_angle_site_symmetry_1
C2 Ag1 C2 179.56(11) 2_656
C2 N1 C5 111.06(18) .
C2 N1 C6 124.36(19) .
C5 N1 C6 124.6(2) .
N1 C2 Ag1 129.24(15) .
N1 C2 N3 104.25(17) .
N3 C2 Ag1 126.28(16) .
C2 N3 C4 110.97(18) .
C2 N3 C8 124.27(18) .
C4 N3 C8 124.76(19) .
C5 C4 N3 106.9(2) .
C4 C5 N1 106.8(2) .
N1 C6 C7 112.7(2) .
N11 C10 S9 177.1(10) .

loop_
_geom_bond_atom_site_label_1
_geom_bond_atom_site_label_2
_geom_bond_distance
_geom_bond_site_symmetry_2
Ag1 C2 2.084(2) 2_656
Ag1 C2 2.084(2) .
N1 C2 1.347(3) .
N1 C5 1.376(3) .
N1 C6 1.462(3) .
C2 N3 1.349(3) .
N3 C4 1.376(3) .
N3 C8 1.456(3) .
C4 C5 1.330(4) .
C6 C7 1.483(4) .
S9 C10 1.617(8) .
C10 N11 1.089(11) .

loop_
_geom_torsion_atom_site_label_1
_geom_torsion_atom_site_label_2
_geom_torsion_atom_site_label_3
_geom_torsion_atom_site_label_4
_geom_torsion
Ag1 C2 N3 C4 175.16(15)
Ag1 C2 N3 C8 -4.7(3)
N1 C2 N3 C4 0.3(2)
N1 C2 N3 C8 -179.58(19)
C2 N1 C5 C4 0.0(3)
C2 N1 C6 C7 -83.0(3)
C2 N3 C4 C5 -0.2(3)
N3 C4 C5 N1 0.1(3)
C5 N1 C2 Ag1 -174.88(16)
C5 N1 C2 N3 -0.2(2)
C5 N1 C6 C7 95.4(3)
C6 N1 C2 Ag1 3.7(3)
C6 N1 C2 N3 178.4(2)
C6 N1 C5 C4 -178.5(2)
C8 N3 C4 C5 179.6(2)
